data_7245787
loop_
_publ_author_name
'Qin, Shu-Qin'
'Xu, Wei'
'Ye, Wen-Cai'
'Jiang, Ren-Wang'

_publ_section_title
;
 Structure determination of liquid molecules by encapsulation in an
 aromatic cavity with hydrogen bonding and enhanced C--H&#x22EF;\p
 interactions
;
_journal_name_full CrystEngComm
_journal_paper_doi 10.1039/D2CE01033J
_journal_year 2022
_chemical_absolute_configuration unknown
_chemical_formula_moiety 'C10 H6 O6 S2, C10 H14 O, 2(C H6 N3)'
_chemical_formula_sum 'C22 H32 N6 O7 S2'
_chemical_formula_weight 556.65
_space_group_crystal_system orthorhombic
_space_group_IT_number 19
_space_group_name_Hall 'P 2ac 2ab'
_space_group_name_H-M_alt 'P 21 21 21'
_atom_sites_solution_hydrogens mixed
_atom_sites_solution_primary dual
_audit_creation_date 2021-12-27
_audit_creation_method
;
Olex2 1.3-alpha
(compiled 2020.11.12 svn.r5f609507 for OlexSys, GUI svn.r6408)
;
_audit_update_record
;
2022-05-23 deposited with the CCDC.	2022-11-09 downloaded from the CCDC.
;
_cell_angle_alpha 90
_cell_angle_beta 90
_cell_angle_gamma 90
_cell_formula_units_Z 4
_cell_length_a 8.32784(12)
_cell_length_b 14.8045(2)
_cell_length_c 21.3026(3)
_cell_measurement_reflns_used 5404
_cell_measurement_temperature 150.00(10)
_cell_measurement_theta_max 73.7880
_cell_measurement_theta_min 2.0870
_cell_volume 2626.39(6)
_computing_cell_refinement 'CrysAlisPro 1.171.38.43f (Rigaku OD, 2015)'
_computing_data_collection 'CrysAlisPro 1.171.38.43f (Rigaku OD, 2015)'
_computing_data_reduction 'CrysAlisPro 1.171.38.43f (Rigaku OD, 2015)'
_computing_molecular_graphics 'Olex2 1.3-alpha (Dolomanov et al., 2009)'
_computing_publication_material 'Olex2 1.3-alpha (Dolomanov et al., 2009)'
_computing_structure_refinement 'SHELXL 2018/3 (Sheldrick, 2015)'
_computing_structure_solution 'SHELXT  (Sheldrick, 2015)'
_diffrn_ambient_environment N~2~
_diffrn_ambient_temperature 150.00(10)
_diffrn_detector 'CCD plate'
_diffrn_detector_area_resol_mean 5.2684
_diffrn_detector_type AtlasS2
_diffrn_measured_fraction_theta_full 0.999
_diffrn_measured_fraction_theta_max 0.972
_diffrn_measurement_details
;
List of Runs (angles in degrees, time in seconds):

  # Type    Start    End  Width  t~exp~   \w     \q     \k     \f   Frames
#--------------------------------------------------------------------------
  1  \w    -30.00  44.00   1.00    1.00    --   40.73 -38.00   0.00   74
  2  \w     50.00  77.00   1.00    1.00    --   40.73 -99.00 120.00   27
  3  \w     25.00  97.00   1.00    1.00    --  107.58 -94.00 -60.00   72
  4  \w     98.00 173.00   1.00    1.00    --  107.58  45.00  30.00   75
  5  \w     95.00 178.00   1.00    1.00    --  107.58 125.00 -90.00   83
  6  \w     94.00 131.00   1.00    1.00    --  107.58 125.00 -30.00   37
  7  \w    -46.00  16.00   1.00    1.00    --  -40.73  38.00-150.00   62
;
_diffrn_measurement_device 'four-circle diffractometer'
_diffrn_measurement_device_type 'SuperNova, Dual, Cu at zero, AtlasS2'
_diffrn_measurement_method '\w scans'
_diffrn_orient_matrix_type 'CrysAlisPro convention (1999,Acta A55,543-557)'
_diffrn_orient_matrix_UB_11 0.0428403000
_diffrn_orient_matrix_UB_12 0.0332256000
_diffrn_orient_matrix_UB_13 -0.0664541000
_diffrn_orient_matrix_UB_21 -0.0180545000
_diffrn_orient_matrix_UB_22 0.0986282000
_diffrn_orient_matrix_UB_23 0.0220654000
_diffrn_orient_matrix_UB_31 0.1789555000
_diffrn_orient_matrix_UB_32 0.0020419000
_diffrn_orient_matrix_UB_33 0.0181359000
_diffrn_radiation_monochromator mirror
_diffrn_radiation_probe x-ray
_diffrn_radiation_type 'Cu K\a'
_diffrn_radiation_wavelength 1.54184
_diffrn_reflns_av_R_equivalents 0.0277
_diffrn_reflns_av_unetI/netI 0.0370
_diffrn_reflns_Laue_measured_fraction_full 0.999
_diffrn_reflns_Laue_measured_fraction_max 0.972
_diffrn_reflns_limit_h_max 10
_diffrn_reflns_limit_h_min -7
_diffrn_reflns_limit_k_max 12
_diffrn_reflns_limit_k_min -18
_diffrn_reflns_limit_l_max 25
_diffrn_reflns_limit_l_min -17
_diffrn_reflns_number 6665
_diffrn_reflns_point_group_measured_fraction_full 0.870
_diffrn_reflns_point_group_measured_fraction_max 0.830
_diffrn_reflns_theta_full 67.684
_diffrn_reflns_theta_max 73.879
_diffrn_reflns_theta_min 3.636
_diffrn_source 'micro-focus sealed X-ray tube'
_diffrn_source_type 'SuperNova (Cu) X-ray Source'
_exptl_absorpt_coefficient_mu 2.300
_exptl_absorpt_correction_T_max 1.00000
_exptl_absorpt_correction_T_min 0.64062
_exptl_absorpt_correction_type multi-scan
_exptl_absorpt_process_details
;
CrysAlisPro 1.171.38.43f (Rigaku Oxford Diffraction, 2015)
Empirical absorption correction using spherical harmonics,
 implemented in SCALE3 ABSPACK scaling algorithm.
;
_exptl_crystal_colour colourless
_exptl_crystal_colour_primary colourless
_exptl_crystal_density_diffrn 1.408
_exptl_crystal_description block
_exptl_crystal_F_000 1176
_exptl_crystal_size_max 0.13
_exptl_crystal_size_mid 0.12
_exptl_crystal_size_min 0.11
_refine_diff_density_max 0.665
_refine_diff_density_min -0.482
_refine_diff_density_rms 0.071
_refine_ls_abs_structure_details
;
 Flack x determined using 1385 quotients [(I+)-(I-)]/[(I+)+(I-)]
 (Parsons, Flack and Wagner, Acta Cryst. B69 (2013) 249-259).
;
_refine_ls_abs_structure_Flack 0.013(11)
_refine_ls_extinction_method none
_refine_ls_goodness_of_fit_ref 1.034
_refine_ls_hydrogen_treatment mixed
_refine_ls_matrix_type full
_refine_ls_number_parameters 344
_refine_ls_number_reflns 4421
_refine_ls_number_restraints 0
_refine_ls_restrained_S_all 1.034
_refine_ls_R_factor_all 0.0432
_refine_ls_R_factor_gt 0.0424
_refine_ls_shift/su_max 0.001
_refine_ls_shift/su_mean 0.000
_refine_ls_structure_factor_coef Fsqd
_refine_ls_weighting_details 'w=1/[\s^2^(Fo^2^)+(0.0837P)^2^+0.1411P] where P=(Fo^2^+2Fc^2^)/3'
_refine_ls_weighting_scheme calc
_refine_ls_wR_factor_gt 0.1130
_refine_ls_wR_factor_ref 0.1140
_reflns_Friedel_coverage 0.503
_reflns_Friedel_fraction_full 0.699
_reflns_Friedel_fraction_max 0.644
_reflns_number_gt 4328
_reflns_number_total 4421
_reflns_threshold_expression 'I > 2\s(I)'
_cod_data_source_file d2ce01033j2.cif
_cod_data_source_block GNPS-8
_cod_original_cell_volume 2626.38(6)
_cod_database_code 7245787
_shelx_shelxl_version_number 2018/3
_shelx_space_group_comment
;
The symmetry employed for this shelxl refinement is uniquely defined
by the following loop, which should always be used as a source of
symmetry information in preference to the above space-group names.
They are only intended as comments.
;
_reflns_odcompleteness_completeness 99.96
_reflns_odcompleteness_iscentric 1
_reflns_odcompleteness_theta 66.97
_olex2_refinement_description
;
1. Fixed Uiso
 At 1.2 times of:
  All C(H) groups, All C(H,H) groups, All N(H,H) groups
 At 1.5 times of:
  All C(H,H,H) groups
2.a Ternary CH refined with riding coordinates:
 C3(H3)
2.b Secondary CH2 refined with riding coordinates:
 C2(H2A,H2B), C4(H4A,H4B)
2.c Aromatic/amide H refined with riding coordinates:
 C5(H5), C12(H12), C13(H13), C14(H14), C17(H17), C18(H18), C19(H19)
2.d X=CH2 refined with riding coordinates:
 N1(H1A,H1B), N2(H2C,H2D), N3(H3A,H3B), N4(H4C,H4D), N5(H5A,H5B), N6(H6A,H6B)
2.e Idealised Me refined as rotating group:
 C7(H7A,H7B,H7C), C10(H10A,H10B,H10C)
;
_olex2_date_sample_data_collection 2020-09-25
_olex2_submission_special_instructions 'No special instructions were received'
_oxdiff_exptl_absorpt_empirical_details
;
Empirical correction (ABSPACK) includes:
- Absorption correction using spherical harmonics
- Frame scaling
- Detector area scaling
;
_oxdiff_exptl_absorpt_empirical_full_max 1.357
_oxdiff_exptl_absorpt_empirical_full_min 0.736

loop_
_space_group_symop_operation_xyz
'x, y, z'
'-x+1/2, -y, z+1/2'
'-x, y+1/2, -z+1/2'
'x+1/2, -y+1/2, -z'

loop_
_atom_site_label
_atom_site_type_symbol
_atom_site_fract_x
_atom_site_fract_y
_atom_site_fract_z
_atom_site_U_iso_or_equiv
_atom_site_adp_type
_atom_site_occupancy
_atom_site_site_symmetry_order
_atom_site_calc_flag
_atom_site_refinement_flags_posn
_atom_site_refinement_flags_adp
_atom_site_refinement_flags_occupancy
_atom_site_disorder_assembly
_atom_site_disorder_group
S1 S 0.30420(9) 0.37979(5) 0.11206(3) 0.01353(18) Uani 1 1 d . . . . .
S2 S 0.64704(8) 0.38414(5) 0.40509(3) 0.01320(18) Uani 1 1 d . . . . .
O1 O 0.3883(3) 0.37509(15) 0.05222(9) 0.0181(5) Uani 1 1 d . . . . .
O2 O 0.2060(3) 0.46143(13) 0.11735(10) 0.0173(5) Uani 1 1 d . . . . .
O3 O 0.2115(3) 0.29818(14) 0.12541(10) 0.0178(5) Uani 1 1 d . . . . .
O4 O 0.7455(3) 0.46491(13) 0.39744(10) 0.0179(5) Uani 1 1 d . . . . .
O5 O 0.7408(3) 0.30206(13) 0.39419(10) 0.0165(5) Uani 1 1 d . . . . .
O6 O 0.5634(3) 0.38202(15) 0.46502(9) 0.0172(4) Uani 1 1 d . . . . .
O7 O 0.5185(3) -0.10669(15) 0.60024(9) 0.0207(5) Uani 1 1 d . . . . .
C1 C 0.5547(4) -0.1148(2) 0.65609(13) 0.0155(6) Uani 1 1 d . . . . .
C2 C 0.4346(4) -0.0960(2) 0.70717(14) 0.0181(6) Uani 1 1 d . . . . .
H2A H 0.327093 -0.103914 0.690546 0.022 Uiso 1 1 calc R U . . .
H2B H 0.445292 -0.033695 0.720570 0.022 Uiso 1 1 calc R U . . .
C3 C 0.4568(4) -0.1582(2) 0.76407(14) 0.0163(6) Uani 1 1 d . . . . .
H3 H 0.442756 -0.220302 0.749104 0.020 Uiso 1 1 calc R U . . .
C4 C 0.6291(4) -0.1501(2) 0.78729(15) 0.0217(7) Uani 1 1 d . . . . .
H4A H 0.641898 -0.092903 0.808874 0.026 Uiso 1 1 calc R U . . .
H4B H 0.650033 -0.197997 0.817287 0.026 Uiso 1 1 calc R U . . .
C5 C 0.7493(4) -0.1558(2) 0.73534(17) 0.0248(7) Uani 1 1 d . . . . .
H5 H 0.854025 -0.171263 0.746048 0.030 Uiso 1 1 calc R U . . .
C6 C 0.7181(4) -0.1403(2) 0.67446(16) 0.0197(7) Uani 1 1 d . . . . .
C7 C 0.8444(4) -0.1464(2) 0.62415(17) 0.0280(8) Uani 1 1 d . . . . .
H7A H 0.819265 -0.195348 0.596276 0.042 Uiso 1 1 calc R U . . .
H7B H 0.947246 -0.156860 0.643148 0.042 Uiso 1 1 calc R U . . .
H7C H 0.847233 -0.090846 0.600932 0.042 Uiso 1 1 calc R U . . .
C8 C 0.3303(4) -0.1424(2) 0.81466(15) 0.0202(7) Uani 1 1 d . . . . .
C9 C 0.3658(5) -0.1281(3) 0.87456(16) 0.0287(8) Uani 1 1 d . . . . .
H9A H 0.271(5) -0.122(3) 0.9067(19) 0.033(11) Uiso 1 1 d . . . . .
H9B H 0.485(4) -0.127(2) 0.8864(15) 0.014(8) Uiso 1 1 d . . . . .
C10 C 0.1590(4) -0.1462(2) 0.79282(16) 0.0232(7) Uani 1 1 d . . . . .
H10A H 0.134779 -0.093102 0.768791 0.035 Uiso 1 1 calc R U . . .
H10B H 0.088930 -0.149272 0.828545 0.035 Uiso 1 1 calc R U . . .
H10C H 0.143709 -0.198848 0.767145 0.035 Uiso 1 1 calc R U . . .
C11 C 0.4550(4) 0.3876(2) 0.17094(13) 0.0138(6) Uani 1 1 d . . . . .
C12 C 0.6120(4) 0.3894(2) 0.15207(13) 0.0168(6) Uani 1 1 d . . . . .
H12 H 0.636891 0.389430 0.109511 0.020 Uiso 1 1 calc R U . . .
C13 C 0.7358(4) 0.3913(2) 0.19691(15) 0.0192(6) Uani 1 1 d . . . . .
H13 H 0.842317 0.393326 0.183906 0.023 Uiso 1 1 calc R U . . .
C14 C 0.7001(4) 0.3902(2) 0.25969(13) 0.0164(6) Uani 1 1 d . . . . .
H14 H 0.783126 0.390193 0.288902 0.020 Uiso 1 1 calc R U . . .
C15 C 0.5392(4) 0.3889(2) 0.28075(13) 0.0135(6) Uani 1 1 d . . . . .
C16 C 0.4109(4) 0.3892(2) 0.23605(13) 0.0136(6) Uani 1 1 d . . . . .
C17 C 0.2504(4) 0.3898(2) 0.25705(13) 0.0153(6) Uani 1 1 d . . . . .
H17 H 0.167209 0.391043 0.227931 0.018 Uiso 1 1 calc R U . . .
C18 C 0.2155(4) 0.3885(2) 0.32010(14) 0.0184(6) Uani 1 1 d . . . . .
H18 H 0.108978 0.389185 0.333181 0.022 Uiso 1 1 calc R U . . .
C19 C 0.3389(4) 0.3862(2) 0.36502(13) 0.0167(6) Uani 1 1 d . . . . .
H19 H 0.314036 0.384021 0.407556 0.020 Uiso 1 1 calc R U . . .
C20 C 0.4954(4) 0.3873(2) 0.34605(13) 0.0143(6) Uani 1 1 d . . . . .
C21 C 0.5650(4) 0.1213(2) 0.48956(13) 0.0156(6) Uani 1 1 d . . . . .
C22 C 0.6053(3) 0.6404(2) 0.50511(14) 0.0140(6) Uani 1 1 d . . . . .
N1 N 0.6981(3) 0.64352(17) 0.45508(12) 0.0181(5) Uani 1 1 d . . . . .
H1A H 0.725492 0.694821 0.439461 0.022 Uiso 1 1 calc R U . . .
H1B H 0.731243 0.594279 0.438023 0.022 Uiso 1 1 calc R U . . .
N2 N 0.5541(3) 0.71607(17) 0.53147(12) 0.0197(6) Uani 1 1 d . . . . .
H2C H 0.581367 0.767435 0.515919 0.024 Uiso 1 1 calc R U . . .
H2D H 0.493529 0.713872 0.564133 0.024 Uiso 1 1 calc R U . . .
N3 N 0.5678(3) 0.56035(17) 0.53008(12) 0.0183(6) Uani 1 1 d . . . . .
H3A H 0.604152 0.511497 0.513487 0.022 Uiso 1 1 calc R U . . .
H3B H 0.507319 0.557685 0.562741 0.022 Uiso 1 1 calc R U . . .
N4 N 0.5104(4) 0.19686(17) 0.51457(13) 0.0219(6) Uani 1 1 d . . . . .
H4C H 0.449392 0.194872 0.547131 0.026 Uiso 1 1 calc R U . . .
H4D H 0.535728 0.248072 0.498312 0.026 Uiso 1 1 calc R U . . .
N5 N 0.6613(3) 0.12467(18) 0.43978(12) 0.0218(6) Uani 1 1 d . . . . .
H5A H 0.698265 0.075568 0.423780 0.026 Uiso 1 1 calc R U . . .
H5B H 0.686465 0.175964 0.423606 0.026 Uiso 1 1 calc R U . . .
N6 N 0.5267(4) 0.04234(17) 0.51419(12) 0.0203(6) Uani 1 1 d . . . . .
H6A H 0.465788 0.039920 0.546746 0.024 Uiso 1 1 calc R U . . .
H6B H 0.562673 -0.006658 0.497684 0.024 Uiso 1 1 calc R U . . .

loop_
_atom_site_aniso_label
_atom_site_aniso_U_11
_atom_site_aniso_U_22
_atom_site_aniso_U_33
_atom_site_aniso_U_23
_atom_site_aniso_U_13
_atom_site_aniso_U_12
S1 0.0167(3) 0.0132(3) 0.0107(3) -0.0010(2) -0.0022(3) -0.0007(3)
S2 0.0175(3) 0.0119(3) 0.0102(3) 0.0001(2) -0.0021(3) -0.0021(3)
O1 0.0246(11) 0.0176(10) 0.0120(9) -0.0018(8) -0.0006(9) 0.0008(10)
O2 0.0215(11) 0.0139(10) 0.0164(9) -0.0006(8) -0.0030(10) 0.0024(9)
O3 0.0212(11) 0.0157(10) 0.0164(10) -0.0009(8) -0.0034(10) -0.0041(9)
O4 0.0227(11) 0.0141(10) 0.0169(10) 0.0001(8) -0.0046(10) -0.0052(9)
O5 0.0206(11) 0.0131(9) 0.0157(10) 0.0003(8) -0.0030(9) 0.0014(9)
O6 0.0251(11) 0.0163(10) 0.0103(9) -0.0010(8) -0.0005(8) -0.0010(11)
O7 0.0238(11) 0.0213(11) 0.0170(10) 0.0012(9) -0.0006(9) 0.0021(10)
C1 0.0192(14) 0.0112(12) 0.0162(13) 0.0000(12) -0.0010(12) -0.0009(13)
C2 0.0152(14) 0.0224(15) 0.0165(13) 0.0036(12) -0.0002(13) 0.0051(13)
C3 0.0177(15) 0.0158(13) 0.0153(13) 0.0007(11) -0.0046(12) 0.0001(13)
C4 0.0225(17) 0.0245(16) 0.0182(14) 0.0005(12) -0.0072(14) 0.0033(14)
C5 0.0134(15) 0.0295(17) 0.0315(17) -0.0034(15) -0.0095(14) 0.0031(14)
C6 0.0182(15) 0.0158(14) 0.0250(15) -0.0018(12) -0.0009(14) -0.0018(13)
C7 0.0173(15) 0.0314(18) 0.0354(19) -0.0032(15) 0.0042(15) 0.0002(15)
C8 0.0262(18) 0.0154(14) 0.0190(14) 0.0027(11) 0.0002(14) -0.0051(14)
C9 0.0309(18) 0.0354(19) 0.0198(16) 0.0012(14) -0.0003(15) -0.0067(18)
C10 0.0210(16) 0.0263(16) 0.0223(15) 0.0006(13) 0.0034(14) -0.0040(14)
C11 0.0173(14) 0.0125(12) 0.0117(12) 0.0002(11) -0.0012(11) -0.0022(13)
C12 0.0206(15) 0.0190(14) 0.0107(12) -0.0009(11) 0.0036(11) 0.0005(14)
C13 0.0136(14) 0.0247(16) 0.0195(15) 0.0009(13) 0.0050(12) -0.0017(14)
C14 0.0174(14) 0.0180(14) 0.0138(13) 0.0011(12) -0.0012(12) -0.0035(14)
C15 0.0161(14) 0.0096(12) 0.0146(13) 0.0000(11) -0.0002(11) -0.0014(12)
C16 0.0181(15) 0.0087(12) 0.0139(13) -0.0001(11) -0.0003(11) -0.0009(12)
C17 0.0177(14) 0.0160(13) 0.0124(13) -0.0005(12) -0.0029(11) -0.0015(13)
C18 0.0134(14) 0.0230(15) 0.0188(14) -0.0017(13) 0.0054(12) -0.0014(14)
C19 0.0228(15) 0.0164(14) 0.0110(12) -0.0007(11) 0.0044(12) 0.0004(14)
C20 0.0194(14) 0.0113(12) 0.0121(12) -0.0001(11) -0.0012(12) -0.0019(13)
C21 0.0142(13) 0.0155(13) 0.0169(13) 0.0011(12) -0.0016(12) -0.0004(13)
C22 0.0085(13) 0.0191(14) 0.0144(12) -0.0004(11) -0.0026(11) 0.0008(12)
N1 0.0192(13) 0.0160(12) 0.0189(12) 0.0009(10) 0.0071(11) 0.0012(11)
N2 0.0240(14) 0.0135(11) 0.0216(13) -0.0003(10) 0.0100(12) -0.0008(11)
N3 0.0244(14) 0.0125(11) 0.0178(12) 0.0002(10) 0.0093(12) 0.0017(11)
N4 0.0299(15) 0.0139(12) 0.0218(13) 0.0009(10) 0.0116(13) -0.0007(12)
N5 0.0281(15) 0.0147(12) 0.0227(13) 0.0022(10) 0.0116(11) 0.0009(13)
N6 0.0262(14) 0.0146(12) 0.0201(12) 0.0014(10) 0.0092(13) 0.0008(11)

loop_
_atom_type_symbol
_atom_type_description
_atom_type_scat_dispersion_real
_atom_type_scat_dispersion_imag
_atom_type_scat_source
C C 0.0181 0.0091 'International Tables Vol C Tables 4.2.6.8 and 6.1.1.4'
H H 0.0000 0.0000 'International Tables Vol C Tables 4.2.6.8 and 6.1.1.4'
N N 0.0311 0.0180 'International Tables Vol C Tables 4.2.6.8 and 6.1.1.4'
O O 0.0492 0.0322 'International Tables Vol C Tables 4.2.6.8 and 6.1.1.4'
S S 0.3331 0.5567 'International Tables Vol C Tables 4.2.6.8 and 6.1.1.4'

loop_
_geom_angle_atom_site_label_1
_geom_angle_atom_site_label_2
_geom_angle_atom_site_label_3
_geom_angle
_geom_angle_site_symmetry_1
_geom_angle_site_symmetry_3
_geom_angle_publ_flag
O1 S1 O2 112.06(13) . . ?
O1 S1 O3 112.63(13) . . ?
O1 S1 C11 106.32(13) . . ?
O2 S1 C11 106.64(13) . . ?
O3 S1 O2 111.87(12) . . ?
O3 S1 C11 106.83(13) . . ?
O4 S2 O5 111.29(12) . . ?
O4 S2 C20 107.33(13) . . ?
O5 S2 C20 106.73(13) . . ?
O6 S2 O4 112.63(13) . . ?
O6 S2 O5 112.15(13) . . ?
O6 S2 C20 106.28(14) . . ?
O7 C1 C2 121.2(3) . . ?
O7 C1 C6 120.7(3) . . ?
C6 C1 C2 118.2(3) . . ?
C1 C2 H2A 109.1 . . ?
C1 C2 H2B 109.1 . . ?
C1 C2 C3 112.4(3) . . ?
H2A C2 H2B 107.9 . . ?
C3 C2 H2A 109.1 . . ?
C3 C2 H2B 109.1 . . ?
C2 C3 H3 107.0 . . ?
C4 C3 C2 108.9(3) . . ?
C4 C3 H3 107.0 . . ?
C4 C3 C8 114.2(3) . . ?
C8 C3 C2 112.5(3) . . ?
C8 C3 H3 107.0 . . ?
C3 C4 H4A 109.0 . . ?
C3 C4 H4B 109.0 . . ?
H4A C4 H4B 107.8 . . ?
C5 C4 C3 112.7(3) . . ?
C5 C4 H4A 109.0 . . ?
C5 C4 H4B 109.0 . . ?
C4 C5 H5 117.4 . . ?
C6 C5 C4 125.2(3) . . ?
C6 C5 H5 117.4 . . ?
C1 C6 C7 118.3(3) . . ?
C5 C6 C1 118.8(3) . . ?
C5 C6 C7 122.9(3) . . ?
C6 C7 H7A 109.5 . . ?
C6 C7 H7B 109.5 . . ?
C6 C7 H7C 109.5 . . ?
H7A C7 H7B 109.5 . . ?
H7A C7 H7C 109.5 . . ?
H7B C7 H7C 109.5 . . ?
C9 C8 C3 123.3(3) . . ?
C9 C8 C10 121.1(3) . . ?
C10 C8 C3 115.6(3) . . ?
C8 C9 H9A 118(2) . . ?
C8 C9 H9B 117.1(19) . . ?
H9A C9 H9B 125(3) . . ?
C8 C10 H10A 109.5 . . ?
C8 C10 H10B 109.5 . . ?
C8 C10 H10C 109.5 . . ?
H10A C10 H10B 109.5 . . ?
H10A C10 H10C 109.5 . . ?
H10B C10 H10C 109.5 . . ?
C12 C11 S1 118.0(2) . . ?
C12 C11 C16 121.9(3) . . ?
C16 C11 S1 120.2(2) . . ?
C11 C12 H12 119.9 . . ?
C11 C12 C13 120.1(3) . . ?
C13 C12 H12 119.9 . . ?
C12 C13 H13 119.9 . . ?
C14 C13 C12 120.3(3) . . ?
C14 C13 H13 119.9 . . ?
C13 C14 H14 119.5 . . ?
C13 C14 C15 121.0(3) . . ?
C15 C14 H14 119.5 . . ?
C14 C15 C16 119.8(3) . . ?
C14 C15 C20 123.2(3) . . ?
C16 C15 C20 117.0(3) . . ?
C15 C16 C11 116.9(3) . . ?
C17 C16 C11 123.3(3) . . ?
C17 C16 C15 119.8(3) . . ?
C16 C17 H17 119.7 . . ?
C18 C17 C16 120.7(3) . . ?
C18 C17 H17 119.7 . . ?
C17 C18 H18 119.6 . . ?
C17 C18 C19 120.8(3) . . ?
C19 C18 H18 119.6 . . ?
C18 C19 H19 120.1 . . ?
C20 C19 C18 119.8(3) . . ?
C20 C19 H19 120.1 . . ?
C15 C20 S2 120.2(2) . . ?
C19 C20 S2 117.9(2) . . ?
C19 C20 C15 121.9(3) . . ?
N4 C21 N5 119.8(3) . . ?
N6 C21 N4 120.4(3) . . ?
N6 C21 N5 119.7(3) . . ?
N1 C22 N2 120.1(3) . . ?
N1 C22 N3 119.4(3) . . ?
N2 C22 N3 120.4(3) . . ?
C22 N1 H1A 120.0 . . ?
C22 N1 H1B 120.0 . . ?
H1A N1 H1B 120.0 . . ?
C22 N2 H2C 120.0 . . ?
C22 N2 H2D 120.0 . . ?
H2C N2 H2D 120.0 . . ?
C22 N3 H3A 120.0 . . ?
C22 N3 H3B 120.0 . . ?
H3A N3 H3B 120.0 . . ?
C21 N4 H4C 120.0 . . ?
C21 N4 H4D 120.0 . . ?
H4C N4 H4D 120.0 . . ?
C21 N5 H5A 120.0 . . ?
C21 N5 H5B 120.0 . . ?
H5A N5 H5B 120.0 . . ?
C21 N6 H6A 120.0 . . ?
C21 N6 H6B 120.0 . . ?
H6A N6 H6B 120.0 . . ?

loop_
_geom_bond_atom_site_label_1
_geom_bond_atom_site_label_2
_geom_bond_distance
_geom_bond_site_symmetry_2
_geom_bond_publ_flag
S1 O1 1.456(2) . ?
S1 O2 1.464(2) . ?
S1 O3 1.462(2) . ?
S1 C11 1.778(3) . ?
S2 O4 1.459(2) . ?
S2 O5 1.463(2) . ?
S2 O6 1.455(2) . ?
S2 C20 1.783(3) . ?
O7 C1 1.233(4) . ?
C1 C2 1.504(4) . ?
C1 C6 1.465(4) . ?
C2 H2A 0.9700 . ?
C2 H2B 0.9700 . ?
C2 C3 1.533(4) . ?
C3 H3 0.9800 . ?
C3 C4 1.522(4) . ?
C3 C8 1.525(4) . ?
C4 H4A 0.9700 . ?
C4 H4B 0.9700 . ?
C4 C5 1.495(5) . ?
C5 H5 0.9300 . ?
C5 C6 1.343(5) . ?
C6 C7 1.504(5) . ?
C7 H7A 0.9600 . ?
C7 H7B 0.9600 . ?
C7 H7C 0.9600 . ?
C8 C9 1.327(4) . ?
C8 C10 1.501(5) . ?
C9 H9A 1.05(4) . ?
C9 H9B 1.02(4) . ?
C10 H10A 0.9600 . ?
C10 H10B 0.9600 . ?
C10 H10C 0.9600 . ?
C11 C12 1.369(4) . ?
C11 C16 1.435(4) . ?
C12 H12 0.9300 . ?
C12 C13 1.405(4) . ?
C13 H13 0.9300 . ?
C13 C14 1.370(4) . ?
C14 H14 0.9300 . ?
C14 C15 1.413(4) . ?
C15 C16 1.431(4) . ?
C15 C20 1.438(4) . ?
C16 C17 1.410(4) . ?
C17 H17 0.9300 . ?
C17 C18 1.374(4) . ?
C18 H18 0.9300 . ?
C18 C19 1.404(4) . ?
C19 H19 0.9300 . ?
C19 C20 1.364(4) . ?
C21 N4 1.320(4) . ?
C21 N5 1.330(4) . ?
C21 N6 1.320(4) . ?
C22 N1 1.317(4) . ?
C22 N2 1.324(4) . ?
C22 N3 1.335(4) . ?
N1 H1A 0.8600 . ?
N1 H1B 0.8600 . ?
N2 H2C 0.8600 . ?
N2 H2D 0.8600 . ?
N3 H3A 0.8600 . ?
N3 H3B 0.8600 . ?
N4 H4C 0.8600 . ?
N4 H4D 0.8600 . ?
N5 H5A 0.8600 . ?
N5 H5B 0.8600 . ?
N6 H6A 0.8600 . ?
N6 H6B 0.8600 . ?

loop_
_geom_torsion_atom_site_label_1
_geom_torsion_atom_site_label_2
_geom_torsion_atom_site_label_3
_geom_torsion_atom_site_label_4
_geom_torsion
_geom_torsion_site_symmetry_1
_geom_torsion_site_symmetry_2
_geom_torsion_site_symmetry_3
_geom_torsion_site_symmetry_4
_geom_torsion_publ_flag
S1 C11 C12 C13 -177.0(2) . . . . ?
S1 C11 C16 C15 175.6(2) . . . . ?
S1 C11 C16 C17 -3.6(4) . . . . ?
O1 S1 C11 C12 1.1(3) . . . . ?
O1 S1 C11 C16 -177.1(2) . . . . ?
O2 S1 C11 C12 -118.7(3) . . . . ?
O2 S1 C11 C16 63.1(3) . . . . ?
O3 S1 C11 C12 121.6(3) . . . . ?
O3 S1 C11 C16 -56.7(3) . . . . ?
O4 S2 C20 C15 59.8(3) . . . . ?
O4 S2 C20 C19 -121.4(3) . . . . ?
O5 S2 C20 C15 -59.6(3) . . . . ?
O5 S2 C20 C19 119.2(3) . . . . ?
O6 S2 C20 C15 -179.4(2) . . . . ?
O6 S2 C20 C19 -0.7(3) . . . . ?
O7 C1 C2 C3 145.6(3) . . . . ?
O7 C1 C6 C5 -174.5(3) . . . . ?
O7 C1 C6 C7 6.6(4) . . . . ?
C1 C2 C3 C4 55.1(3) . . . . ?
C1 C2 C3 C8 -177.3(3) . . . . ?
C2 C1 C6 C5 7.3(4) . . . . ?
C2 C1 C6 C7 -171.5(3) . . . . ?
C2 C3 C4 C5 -46.9(4) . . . . ?
C2 C3 C8 C9 -128.5(4) . . . . ?
C2 C3 C8 C10 53.0(4) . . . . ?
C3 C4 C5 C6 20.6(5) . . . . ?
C4 C3 C8 C9 -3.8(4) . . . . ?
C4 C3 C8 C10 177.7(3) . . . . ?
C4 C5 C6 C1 0.7(5) . . . . ?
C4 C5 C6 C7 179.5(3) . . . . ?
C6 C1 C2 C3 -36.2(4) . . . . ?
C8 C3 C4 C5 -173.6(3) . . . . ?
C11 C12 C13 C14 0.8(5) . . . . ?
C11 C16 C17 C18 178.0(3) . . . . ?
C12 C11 C16 C15 -2.5(4) . . . . ?
C12 C11 C16 C17 178.3(3) . . . . ?
C12 C13 C14 C15 -1.3(5) . . . . ?
C13 C14 C15 C16 -0.2(5) . . . . ?
C13 C14 C15 C20 179.7(3) . . . . ?
C14 C15 C16 C11 2.0(4) . . . . ?
C14 C15 C16 C17 -178.7(3) . . . . ?
C14 C15 C20 S2 -1.4(4) . . . . ?
C14 C15 C20 C19 179.9(3) . . . . ?
C15 C16 C17 C18 -1.2(5) . . . . ?
C16 C11 C12 C13 1.2(5) . . . . ?
C16 C15 C20 S2 178.5(2) . . . . ?
C16 C15 C20 C19 -0.2(4) . . . . ?
C16 C17 C18 C19 -0.3(5) . . . . ?
C17 C18 C19 C20 1.5(5) . . . . ?
C18 C19 C20 S2 -179.9(2) . . . . ?
C18 C19 C20 C15 -1.2(5) . . . . ?
C20 C15 C16 C11 -177.8(3) . . . . ?
C20 C15 C16 C17 1.4(4) . . . . ?
